data_8105478
loop_
_publ_author_name
'Gichumbi, Joel M.'
'Zamisa, Sizwe J.'
'Friedrich, Holger B.'

_publ_section_title
;
 Crystal structure of chlorido-(\h
 5-pentamethylcyclopentadienyl)-(4-chloro-4-pyridyl-2,2&#x2032;:6&#x2032;,2&#x2032;&#x2032;-terpyridine-\k2N,N&#x2032;)
 rhodium(III) hexaflourophosphate, C31H29Cl2F6N3PRh
;
_journal_issue 6
_journal_name_full 'Zeitschrift f\"ur Kristallographie - New Crystal Structures'
_journal_page_first 1403
_journal_page_last 1405
_journal_paper_doi 10.1515/ncrs-2020-0337
_journal_volume 235
_journal_year 2020
_chemical_formula_moiety 'C31 H29 Cl2 N3 Rh, 1(F6 P)'
_chemical_formula_sum 'C31 H29 Cl2 F6 N3 P Rh'
_chemical_formula_weight 762.35
_space_group_crystal_system monoclinic
_space_group_IT_number 14
_space_group_name_Hall '-P 2yn'
_space_group_name_H-M_alt 'P 1 21/n 1'
_atom_sites_solution_hydrogens geom
_cell_angle_alpha 90
_cell_angle_beta 93.924(2)
_cell_angle_gamma 90
_cell_formula_units_Z 4
_cell_length_a 7.4069(7)
_cell_length_b 13.2451(12)
_cell_length_c 32.141(3)
_cell_measurement_reflns_used 9949
_cell_measurement_temperature 123.15
_cell_measurement_theta_max 26.20
_cell_measurement_theta_min 2.45
_cell_volume 3145.8(5)
_computing_cell_refinement 'COSMO (Bruker, V1.61, 2009)'
_computing_data_collection 'COSMO (Bruker, V1.61, 2009)'
_computing_data_reduction 'SAINT (Bruker)'
_computing_molecular_graphics 'Olex2 (Dolomanov et al., 2009)'
_computing_publication_material 'Olex2 (Dolomanov et al., 2009)'
_computing_structure_refinement 'ShelXL (Sheldrick, 2015)'
_computing_structure_solution 'ShelXS-2013 (Sheldrick, 2008)'
_diffrn_ambient_temperature 123.15
_diffrn_measured_fraction_theta_full 0.999
_diffrn_measured_fraction_theta_max 0.995
_diffrn_measurement_device_type 'Bruker D8 Venture Diffractometer'
_diffrn_measurement_method '1\% \f scans and \w scans'
_diffrn_radiation_type MoK\a
_diffrn_radiation_wavelength 0.71073
_diffrn_reflns_av_R_equivalents 0.0863
_diffrn_reflns_av_unetI/netI 0.0376
_diffrn_reflns_Laue_measured_fraction_full 0.999
_diffrn_reflns_Laue_measured_fraction_max 0.995
_diffrn_reflns_limit_h_max 9
_diffrn_reflns_limit_h_min -9
_diffrn_reflns_limit_k_max 17
_diffrn_reflns_limit_k_min -17
_diffrn_reflns_limit_l_max 42
_diffrn_reflns_limit_l_min -42
_diffrn_reflns_number 106148
_diffrn_reflns_point_group_measured_fraction_full 0.999
_diffrn_reflns_point_group_measured_fraction_max 0.995
_diffrn_reflns_theta_full 25.242
_diffrn_reflns_theta_max 28.379
_diffrn_reflns_theta_min 1.270
_exptl_absorpt_coefficient_mu 0.826
_exptl_absorpt_correction_T_max 0.996
_exptl_absorpt_correction_T_min 0.924
_exptl_absorpt_correction_type multi-scan
_exptl_absorpt_process_details 'SADABS (Bruker)'
_exptl_crystal_colour red
_exptl_crystal_colour_primary red
_exptl_crystal_density_diffrn 1.610
_exptl_crystal_description block
_exptl_crystal_F_000 1536
_exptl_crystal_size_max 0.17
_exptl_crystal_size_mid 0.14
_exptl_crystal_size_min 0.008
_refine_diff_density_max 0.728
_refine_diff_density_min -0.587
_refine_diff_density_rms 0.082
_refine_ls_extinction_coef .
_refine_ls_extinction_method none
_refine_ls_goodness_of_fit_ref 1.032
_refine_ls_hydrogen_treatment constr
_refine_ls_matrix_type full
_refine_ls_number_parameters 462
_refine_ls_number_reflns 7840
_refine_ls_number_restraints 675
_refine_ls_restrained_S_all 1.163
_refine_ls_R_factor_all 0.0530
_refine_ls_R_factor_gt 0.0386
_refine_ls_shift/su_max 0.001
_refine_ls_shift/su_mean 0.000
_refine_ls_structure_factor_coef Fsqd
_refine_ls_weighting_details 'w=1/[\s^2^(Fo^2^)+(0.0386P)^2^+4.1560P] where P=(Fo^2^+2Fc^2^)/3'
_refine_ls_weighting_scheme calc
_refine_ls_wR_factor_gt 0.0890
_refine_ls_wR_factor_ref 0.0962
_reflns_Friedel_coverage 0.000
_reflns_Friedel_fraction_full .
_reflns_Friedel_fraction_max .
_reflns_number_gt 6280
_reflns_number_total 7840
_reflns_threshold_expression 'I > 2\s(I)'
_cod_data_source_file suppl_ncrs-2020-0337_suppl.cif
_cod_data_source_block mg5
_cod_database_code 8105478
_shelx_space_group_comment
;
The symmetry employed for this shelxl refinement is uniquely defined
by the following loop, which should always be used as a source of
symmetry information in preference to the above space-group names.
They are only intended as comments.
;
_shelx_estimated_absorpt_t_max 0.993
_shelx_estimated_absorpt_t_min 0.872
_olex2_refinement_description
;
1. Fixed Uiso
 At 1.2 times of:
  All C(H) groups
 At 1.5 times of:
  All C(H,H,H) groups
2. Restrained distances
 P1A-F1A \\sim P1A-F2A \\sim P1A-F3A \\sim P1A-F6A \\sim P1A-F5A \\sim P1A-F4A
 with sigma of 0.02
 P1A-F1A \\sim P1B-F1B
 with sigma of 0.02
 F2A-F5A \\sim F4B-F3B
 with sigma of 0.04
 P1A-F5A \\sim P1B-F3B
 with sigma of 0.02
 F6A-F4A \\sim F2B-F5B
 with sigma of 0.04
 F2A-F6A \\sim F4B-F2B
 with sigma of 0.04
 F2A-F4A \\sim F4B-F5B
 with sigma of 0.04
 P1A-F2A \\sim P1B-F4B
 with sigma of 0.04
 P1A-F6A \\sim P1B-F2B
 with sigma of 0.04
 P1A-F4A \\sim P1B-F5B
 with sigma of 0.04
 F6A-F5A \\sim F2B-F3B
 with sigma of 0.04
 F1A-F2A \\sim F1B-F4B
 with sigma of 0.04
 F5A-F4A \\sim F3B-F5B
 with sigma of 0.04
 F1A-F6A \\sim F1B-F2B
 with sigma of 0.04
 F1A-F5A \\sim F1B-F3B
 with sigma of 0.04
 F1A-F4A \\sim F1B-F5B
 with sigma of 0.04
 P1A-F3A \\sim P1A-F1A \\sim P1A-F5A \\sim P1A-F4A \\sim P1A-F2A \\sim P1A-F6A
 with sigma of 0.02
 F1B-F5B \\sim F1B-F3B \\sim F1B-F6B \\sim F1B-F2B \\sim F5B-F4B \\sim F5B-F6B
\\sim F5B-F2B \\sim F3B-F4B
 \\sim F3B-F2B \\sim F4B-F6B \\sim F4B-F2B
 with sigma of 0.04
 P1B-F1B \\sim P1B-F5B \\sim P1B-F3B \\sim P1B-F4B \\sim P1B-F6B \\sim P1B-F2B
 with sigma of 0.02
 F3C-F6C \\sim F3C-F2C \\sim F3C-F4C \\sim F6C-F2C \\sim F6C-F5C \\sim F6C-F4C
\\sim F2C-F5C \\sim F2C-F1C
 \\sim F5C-F4C \\sim F5C-F1C
 with sigma of 0.04
 F3A-F1A \\sim F3A-F5A \\sim F3A-F4A \\sim F3A-F2A \\sim F1A-F5A \\sim F1A-F4A
\\sim F1A-F6A \\sim F5A-F2A
 \\sim F5A-F6A \\sim F4A-F2A \\sim F4A-F6A \\sim F2A-F6A
 with sigma of 0.04
 P1C-F3C \\sim P1C-F6C \\sim P1C-F2C \\sim P1C-F5C \\sim P1C-F4C \\sim P1C-F1C
 with sigma of 0.02
3. Rigid bond restraints
 P1A, F1A, F2A, F3A, F4A, F5A, F6A
 with sigma for 1-2 distances of 0.01 and sigma for 1-3 distances of 0.01
4. Uiso/Uaniso restraints and constraints
P1A \\sim F1A \\sim F2A \\sim F3A \\sim F4A \\sim F5A \\sim F6A: within 2A with
sigma of 0.01 and sigma for terminal atoms of 0.02 within 2A
Uanis(F4B) \\sim Ueq: with sigma of 0.001 and sigma for terminal atoms of 0.002
Uanis(F1B) \\sim Ueq, Uanis(P1B) \\sim Ueq, Uanis(F5B) \\sim Ueq, Uanis(F2B)
\\sim Ueq, Uanis(F3B) \\sim Ueq, Uanis(F4B) \\sim Ueq: with sigma of 0.001 and
sigma for terminal atoms of 0.002
Uanis(P1A) \\sim Ueq, Uanis(F6A) \\sim Ueq, Uanis(F4A) \\sim Ueq, Uanis(F1A)
\\sim Ueq, Uanis(F5A) \\sim Ueq, Uanis(F2A) \\sim Ueq, Uanis(F3A) \\sim Ueq:
with sigma of 0.001 and sigma for terminal atoms of 0.002
Uanis(P1C) \\sim Ueq, Uanis(F2C) \\sim Ueq, Uanis(F5C) \\sim Ueq, Uanis(F4C)
\\sim Ueq, Uanis(F6C) \\sim Ueq, Uanis(F3C) \\sim Ueq, Uanis(F1C) \\sim Ueq:
with sigma of 0.001 and sigma for terminal atoms of 0.002
Uanis(P1B) \\sim Ueq, Uanis(F3B) \\sim Ueq, Uanis(F6B) \\sim Ueq, Uanis(F1B)
\\sim Ueq, Uanis(F5B) \\sim Ueq, Uanis(F4B) \\sim Ueq, Uanis(F2B) \\sim Ueq:
with sigma of 0.001 and sigma for terminal atoms of 0.002
Uanis(F5C) = Uanis(F3C) = Uanis(F6C) = Uanis(F2C) = Uanis(F4C) = Uanis(F1C) =
Uanis(F6B) = Uanis(F4B) = Uanis(F2B) = Uanis(F5B) = Uanis(F3B) = Uanis(F1B)
5. Rigid body (RIGU) restrains
 P1A, F1A, F2A, F3A, F4A, F5A, F6A
 with sigma for 1-2 distances of 0.004 and sigma for 1-3 distances of 0.004
 P1B, F1B, F2B, F3B, F4B, F5B
 with sigma for 1-2 distances of 0.004 and sigma for 1-3 distances of 0.004
6. Others
 Fixed Sof: P1A(0.4) F1A(0.4) F2A(0.4) F3A(0.4) F4A(0.4) F5A(0.4) F6A(0.4)
 P1B(0.3) F1B(0.3) F2B(0.3) F3B(0.3) F4B(0.3) F5B(0.3) F6B(0.3) P1C(0.3)
 F1C(0.3) F2C(0.3) F3C(0.3) F4C(0.3) F5C(0.3) F6C(0.3)
7.a Aromatic/amide H refined with riding coordinates:
 C1(H1), C2(H2), C3(H3), C4(H4), C7(H7), C9(H9), C12(H12), C13(H13), C15(H15),
 C16(H16), C18(H18), C19(H19), C20(H20), C21(H21)
7.b Idealised Me refined as rotating group:
 C27(H27A,H27B,H27C), C28(H28A,H28B,H28C), C29(H29A,H29B,H29C), C30(H30A,H30B,
 H30C), C31(H31A,H31B,H31C)
;

loop_
_space_group_symop_operation_xyz
'x, y, z'
'-x+1/2, y+1/2, -z+1/2'
'-x, -y, -z'
'x-1/2, -y-1/2, z-1/2'

loop_
_atom_site_label
_atom_site_type_symbol
_atom_site_fract_x
_atom_site_fract_y
_atom_site_fract_z
_atom_site_U_iso_or_equiv
_atom_site_adp_type
_atom_site_occupancy
_atom_site_site_symmetry_order
_atom_site_calc_flag
_atom_site_refinement_flags_posn
_atom_site_refinement_flags_adp
_atom_site_refinement_flags_occupancy
_atom_site_disorder_assembly
_atom_site_disorder_group
Rh1 Rh 0.35399(3) 0.61736(2) 0.17484(2) 0.02190(7) Uani 1 1 d . . . . .
Cl1 Cl 0.64792(9) 0.54011(6) 0.18257(2) 0.03255(16) Uani 1 1 d . . . . .
Cl2 Cl 0.16921(14) 1.21428(8) -0.05374(3) 0.0578(3) Uani 1 1 d . . . . .
N1 N 0.4818(3) 0.74575(17) 0.19989(7) 0.0249(5) Uani 1 1 d . . . . .
N2 N 0.3991(3) 0.70877(18) 0.11964(7) 0.0249(5) Uani 1 1 d . . . . .
N3 N 0.2482(4) 0.5638(2) 0.02937(8) 0.0380(6) Uani 1 1 d . . . . .
C1 C 0.5551(4) 0.7531(2) 0.23915(9) 0.0310(6) Uani 1 1 d . . . . .
H1 H 0.551244 0.696073 0.256987 0.037 Uiso 1 1 calc R U . . .
C2 C 0.6353(4) 0.8402(2) 0.25443(10) 0.0342(7) Uani 1 1 d . . . . .
H2 H 0.684397 0.843651 0.282484 0.041 Uiso 1 1 calc R U . . .
C3 C 0.6436(4) 0.9228(2) 0.22838(10) 0.0340(7) Uani 1 1 d . . . . .
H3 H 0.697733 0.984075 0.238295 0.041 Uiso 1 1 calc R U . . .
C4 C 0.5720(4) 0.9149(2) 0.18768(9) 0.0313(6) Uani 1 1 d . . . . .
H4 H 0.578098 0.970487 0.169148 0.038 Uiso 1 1 calc R U . . .
C5 C 0.4912(4) 0.8254(2) 0.17406(8) 0.0251(6) Uani 1 1 d . . . . .
C6 C 0.4212(4) 0.8075(2) 0.13068(8) 0.0257(6) Uani 1 1 d . . . . .
C7 C 0.3852(4) 0.8861(2) 0.10347(9) 0.0305(6) Uani 1 1 d . . . . .
H7 H 0.402080 0.953760 0.112751 0.037 Uiso 1 1 calc R U . . .
C8 C 0.3237(4) 0.8667(2) 0.06226(9) 0.0305(6) Uani 1 1 d . . . . .
C9 C 0.3142(4) 0.7658(2) 0.05017(9) 0.0323(6) Uani 1 1 d . . . . .
H9 H 0.279075 0.749186 0.022017 0.039 Uiso 1 1 calc R U . . .
C10 C 0.3553(4) 0.6890(2) 0.07882(9) 0.0281(6) Uani 1 1 d . . . . .
C11 C 0.2771(4) 0.9506(2) 0.03298(9) 0.0320(6) Uani 1 1 d . . . . .
C12 C 0.2161(5) 1.0424(3) 0.04783(11) 0.0418(8) Uani 1 1 d . . . . .
H12 H 0.199048 1.049633 0.076703 0.050 Uiso 1 1 calc R U . . .
C13 C 0.1801(5) 1.1229(3) 0.02143(11) 0.0443(8) Uani 1 1 d . . . . .
H13 H 0.137995 1.185160 0.031824 0.053 Uiso 1 1 calc R U . . .
C14 C 0.2063(4) 1.1115(3) -0.02037(10) 0.0393(7) Uani 1 1 d . . . . .
C15 C 0.2620(5) 1.0215(3) -0.03637(10) 0.0412(8) Uani 1 1 d . . . . .
H15 H 0.276358 1.014631 -0.065378 0.049 Uiso 1 1 calc R U . . .
C16 C 0.2970(4) 0.9408(3) -0.00958(10) 0.0361(7) Uani 1 1 d . . . . .
H16 H 0.335044 0.878083 -0.020375 0.043 Uiso 1 1 calc R U . . .
C17 C 0.3606(4) 0.5836(2) 0.06309(9) 0.0304(6) Uani 1 1 d . . . . .
C18 C 0.4811(4) 0.5137(2) 0.08066(10) 0.0365(7) Uani 1 1 d . . . . .
H18 H 0.559117 0.530843 0.104304 0.044 Uiso 1 1 calc R U . . .
C19 C 0.4865(5) 0.4182(3) 0.06322(12) 0.0477(9) Uani 1 1 d . . . . .
H19 H 0.569107 0.368817 0.074495 0.057 Uiso 1 1 calc R U . . .
C20 C 0.3701(6) 0.3962(3) 0.02935(12) 0.0494(9) Uani 1 1 d . . . . .
H20 H 0.368958 0.330979 0.017036 0.059 Uiso 1 1 calc R U . . .
C21 C 0.2552(5) 0.4704(3) 0.01360(11) 0.0474(9) Uani 1 1 d . . . . .
H21 H 0.175754 0.454511 -0.009941 0.057 Uiso 1 1 calc R U . . .
C22 C 0.0676(4) 0.6341(2) 0.17758(10) 0.0310(6) Uani 1 1 d . . . . .
C23 C 0.1452(4) 0.6142(2) 0.21877(9) 0.0286(6) Uani 1 1 d . . . . .
C24 C 0.2377(4) 0.5199(2) 0.21831(9) 0.0270(6) Uani 1 1 d . . . . .
C25 C 0.2054(4) 0.4766(2) 0.17706(9) 0.0293(6) Uani 1 1 d . . . . .
C26 C 0.0969(4) 0.5454(2) 0.15284(9) 0.0304(6) Uani 1 1 d . . . . .
C27 C -0.0390(4) 0.7258(3) 0.16382(12) 0.0475(9) Uani 1 1 d . . . . .
H27A H -0.168145 0.712908 0.166194 0.071 Uiso 1 1 calc R U . . .
H27B H -0.017515 0.741202 0.134748 0.071 Uiso 1 1 calc R U . . .
H27C H -0.000970 0.783263 0.181531 0.071 Uiso 1 1 calc R U . . .
C28 C 0.1291(5) 0.6799(3) 0.25585(11) 0.0428(8) Uani 1 1 d . . . . .
H28A H 0.014193 0.666036 0.268151 0.064 Uiso 1 1 calc R U . . .
H28B H 0.132788 0.750883 0.247368 0.064 Uiso 1 1 calc R U . . .
H28C H 0.229702 0.666033 0.276466 0.064 Uiso 1 1 calc R U . . .
C29 C 0.3392(4) 0.4705(3) 0.25474(10) 0.0380(7) Uani 1 1 d . . . . .
H29A H 0.379934 0.522118 0.275127 0.057 Uiso 1 1 calc R U . . .
H29B H 0.444408 0.434666 0.245149 0.057 Uiso 1 1 calc R U . . .
H29C H 0.259752 0.422485 0.267764 0.057 Uiso 1 1 calc R U . . .
C30 C 0.2692(5) 0.3753(2) 0.16410(12) 0.0430(8) Uani 1 1 d . . . . .
H30A H 0.194066 0.322743 0.175681 0.065 Uiso 1 1 calc R U . . .
H30B H 0.395543 0.365782 0.174512 0.065 Uiso 1 1 calc R U . . .
H30C H 0.259975 0.370662 0.133597 0.065 Uiso 1 1 calc R U . . .
C31 C 0.0121(5) 0.5271(3) 0.10996(11) 0.0504(10) Uani 1 1 d . . . . .
H31A H 0.081349 0.475522 0.096057 0.076 Uiso 1 1 calc R U . . .
H31B H 0.011896 0.589936 0.093894 0.076 Uiso 1 1 calc R U . . .
H31C H -0.112669 0.503695 0.111828 0.076 Uiso 1 1 calc R U . . .
P1A P -0.1674(6) 1.1542(3) 0.14000(11) 0.0354(8) Uani 0.4 1 d D U P A 1
F1A F -0.1339(10) 1.0388(4) 0.1372(2) 0.0486(15) Uani 0.4 1 d D U P A 1
F2A F -0.2191(8) 1.2758(4) 0.1437(2) 0.0547(15) Uani 0.4 1 d D U P A 1
F3A F 0.0245(8) 1.1699(6) 0.1625(2) 0.0577(16) Uani 0.4 1 d D U P A 1
F4A F -0.0949(7) 1.1756(6) 0.09570(17) 0.0494(14) Uani 0.4 1 d D U P A 1
F5A F -0.2394(10) 1.1303(6) 0.1850(2) 0.0497(15) Uani 0.4 1 d D U P A 1
F6A F -0.3768(10) 1.1419(5) 0.1174(3) 0.0699(18) Uani 0.4 1 d D U P A 1
P1B P -0.1878(12) 1.1753(6) 0.1362(3) 0.059(2) Uani 0.3 1 d D U P B 2
F1B F -0.2047(14) 1.0555(7) 0.1301(3) 0.0765(9) Uani 0.3 1 d D U P B 2
F2B F -0.3482(12) 1.1829(8) 0.1015(3) 0.0765(9) Uani 0.3 1 d D U P B 2
F3B F -0.3210(14) 1.1649(9) 0.1734(3) 0.0765(9) Uani 0.3 1 d D U P B 2
F4B F -0.1669(15) 1.2924(7) 0.1428(4) 0.0765(9) Uani 0.3 1 d D U P B 2
F5B F -0.0387(14) 1.1821(9) 0.1024(3) 0.0765(9) Uani 0.3 1 d D U P B 2
F6B F -0.0200(15) 1.1704(10) 0.1715(3) 0.0765(9) Uani 0.3 1 d D U P B 2
P1C P -0.2175(7) 1.1704(5) 0.13740(17) 0.0328(12) Uani 0.3 1 d D U P C 3
F1C F -0.1132(18) 1.0631(8) 0.1302(4) 0.0765(9) Uani 0.3 1 d D U P C 3
F2C F -0.1752(14) 1.2003(8) 0.0922(3) 0.0765(9) Uani 0.3 1 d D U P C 3
F3C F -0.3785(15) 1.1065(8) 0.1213(4) 0.0765(9) Uani 0.3 1 d D U P C 3
F4C F -0.279(2) 1.1430(13) 0.1826(4) 0.0765(9) Uani 0.3 1 d D U P C 3
F5C F -0.0336(13) 1.2123(8) 0.1593(3) 0.0765(9) Uani 0.3 1 d D U P C 3
F6C F -0.3080(13) 1.2728(7) 0.1445(3) 0.0765(9) Uani 0.3 1 d D U P C 3

loop_
_atom_site_aniso_label
_atom_site_aniso_U_11
_atom_site_aniso_U_22
_atom_site_aniso_U_33
_atom_site_aniso_U_23
_atom_site_aniso_U_13
_atom_site_aniso_U_12
Rh1 0.02194(10) 0.02193(11) 0.02187(11) 0.00214(8) 0.00173(7) -0.00323(8)
Cl1 0.0257(3) 0.0369(4) 0.0349(4) 0.0048(3) 0.0009(3) 0.0028(3)
Cl2 0.0655(6) 0.0553(6) 0.0504(6) 0.0266(5) -0.0123(4) 0.0037(5)
N1 0.0267(11) 0.0254(12) 0.0222(11) 0.0014(9) 0.0001(9) -0.0034(9)
N2 0.0245(11) 0.0269(12) 0.0232(11) 0.0021(9) 0.0016(9) -0.0054(9)
N3 0.0457(15) 0.0391(16) 0.0289(14) -0.0053(11) -0.0002(11) -0.0096(12)
C1 0.0326(15) 0.0339(16) 0.0258(14) 0.0032(12) -0.0037(11) -0.0029(12)
C2 0.0337(15) 0.0386(17) 0.0290(16) 0.0002(13) -0.0064(12) -0.0041(13)
C3 0.0359(16) 0.0314(16) 0.0335(16) -0.0055(13) -0.0045(12) -0.0072(13)
C4 0.0344(15) 0.0274(15) 0.0317(16) 0.0023(12) -0.0018(12) -0.0071(12)
C5 0.0244(13) 0.0261(14) 0.0249(14) 0.0014(11) 0.0023(10) -0.0027(11)
C6 0.0262(13) 0.0269(14) 0.0241(14) 0.0015(11) 0.0024(10) -0.0057(11)
C7 0.0361(15) 0.0271(14) 0.0281(15) 0.0020(12) 0.0010(12) -0.0044(12)
C8 0.0321(14) 0.0326(16) 0.0267(14) 0.0045(12) 0.0013(11) -0.0060(12)
C9 0.0356(15) 0.0382(17) 0.0232(14) 0.0015(12) 0.0015(11) -0.0091(13)
C10 0.0286(14) 0.0322(15) 0.0237(14) -0.0008(11) 0.0037(11) -0.0062(12)
C11 0.0323(15) 0.0359(17) 0.0269(15) 0.0077(12) -0.0033(11) -0.0073(12)
C12 0.0484(19) 0.044(2) 0.0334(17) 0.0083(15) 0.0042(14) 0.0044(15)
C13 0.050(2) 0.0402(19) 0.0430(19) 0.0091(16) 0.0013(15) 0.0074(16)
C14 0.0344(16) 0.0444(19) 0.0376(17) 0.0168(15) -0.0097(13) -0.0046(14)
C15 0.0453(18) 0.051(2) 0.0261(16) 0.0079(14) -0.0068(13) -0.0115(16)
C16 0.0421(17) 0.0354(17) 0.0298(16) 0.0028(13) -0.0043(13) -0.0082(14)
C17 0.0346(15) 0.0333(16) 0.0239(14) -0.0033(12) 0.0071(12) -0.0057(12)
C18 0.0404(17) 0.0395(18) 0.0301(16) -0.0053(13) 0.0052(13) 0.0008(14)
C19 0.063(2) 0.0377(19) 0.043(2) -0.0028(16) 0.0124(17) 0.0038(17)
C20 0.073(3) 0.0353(19) 0.042(2) -0.0131(16) 0.0140(18) -0.0077(18)
C21 0.059(2) 0.049(2) 0.0337(18) -0.0114(16) 0.0009(16) -0.0145(18)
C22 0.0194(12) 0.0355(17) 0.0385(16) 0.0067(13) 0.0046(11) -0.0024(11)
C23 0.0280(13) 0.0260(14) 0.0330(15) 0.0023(12) 0.0098(11) -0.0049(11)
C24 0.0273(13) 0.0250(14) 0.0292(14) 0.0047(11) 0.0049(11) -0.0051(11)
C25 0.0285(14) 0.0267(15) 0.0335(16) 0.0005(12) 0.0071(12) -0.0100(11)
C26 0.0236(13) 0.0408(17) 0.0270(14) 0.0022(12) 0.0024(11) -0.0117(12)
C27 0.0328(16) 0.047(2) 0.063(2) 0.0196(18) 0.0049(16) 0.0056(15)
C28 0.051(2) 0.0373(18) 0.0417(19) -0.0042(15) 0.0169(15) -0.0043(15)
C29 0.0409(17) 0.0361(18) 0.0371(17) 0.0120(14) 0.0026(14) -0.0025(14)
C30 0.054(2) 0.0251(16) 0.051(2) -0.0076(14) 0.0134(16) -0.0073(14)
C31 0.0318(17) 0.083(3) 0.0358(18) -0.0023(18) -0.0022(14) -0.0171(18)
P1A 0.0391(11) 0.0361(11) 0.0306(10) -0.0055(8) 0.0006(8) -0.0023(8)
F1A 0.053(2) 0.0421(19) 0.051(2) -0.0009(16) 0.0058(17) -0.0080(16)
F2A 0.056(2) 0.050(2) 0.058(2) -0.0065(16) 0.0074(18) -0.0028(17)
F3A 0.055(2) 0.057(2) 0.061(2) 0.0032(17) -0.0018(16) -0.0105(17)
F4A 0.051(2) 0.058(2) 0.0402(19) 0.0026(16) 0.0096(16) 0.0009(17)
F5A 0.059(2) 0.051(2) 0.0401(19) -0.0015(15) 0.0079(16) -0.0094(17)
F6A 0.067(2) 0.070(3) 0.071(2) -0.0006(18) -0.0069(17) -0.0070(18)
P1B 0.061(3) 0.060(3) 0.057(3) -0.0032(10) 0.0040(10) -0.0011(10)
F1B 0.0771(10) 0.0767(10) 0.0758(10) -0.0008(6) 0.0058(6) -0.0015(6)
F2B 0.0771(10) 0.0767(10) 0.0758(10) -0.0008(6) 0.0058(6) -0.0015(6)
F3B 0.0771(10) 0.0767(10) 0.0758(10) -0.0008(6) 0.0058(6) -0.0015(6)
F4B 0.0771(10) 0.0767(10) 0.0758(10) -0.0008(6) 0.0058(6) -0.0015(6)
F5B 0.0771(10) 0.0767(10) 0.0758(10) -0.0008(6) 0.0058(6) -0.0015(6)
F6B 0.0771(10) 0.0767(10) 0.0758(10) -0.0008(6) 0.0058(6) -0.0015(6)
P1C 0.0347(14) 0.0332(14) 0.0306(14) -0.0059(8) 0.0019(9) -0.0008(9)
F1C 0.0771(10) 0.0767(10) 0.0758(10) -0.0008(6) 0.0058(6) -0.0015(6)
F2C 0.0771(10) 0.0767(10) 0.0758(10) -0.0008(6) 0.0058(6) -0.0015(6)
F3C 0.0771(10) 0.0767(10) 0.0758(10) -0.0008(6) 0.0058(6) -0.0015(6)
F4C 0.0771(10) 0.0767(10) 0.0758(10) -0.0008(6) 0.0058(6) -0.0015(6)
F5C 0.0771(10) 0.0767(10) 0.0758(10) -0.0008(6) 0.0058(6) -0.0015(6)
F6C 0.0771(10) 0.0767(10) 0.0758(10) -0.0008(6) 0.0058(6) -0.0015(6)

loop_
_atom_type_symbol
_atom_type_description
_atom_type_scat_dispersion_real
_atom_type_scat_dispersion_imag
_atom_type_scat_source
C C 0.0033 0.0016 'International Tables Vol C Tables 4.2.6.8 and 6.1.1.4'
H H 0.0000 0.0000 'International Tables Vol C Tables 4.2.6.8 and 6.1.1.4'
Cl Cl 0.1484 0.1585 'International Tables Vol C Tables 4.2.6.8 and 6.1.1.4'
F F 0.0171 0.0103 'International Tables Vol C Tables 4.2.6.8 and 6.1.1.4'
N N 0.0061 0.0033 'International Tables Vol C Tables 4.2.6.8 and 6.1.1.4'
P P 0.1023 0.0942 'International Tables Vol C Tables 4.2.6.8 and 6.1.1.4'
Rh Rh -1.1178 0.9187 'International Tables Vol C Tables 4.2.6.8 and 6.1.1.4'

loop_
_geom_angle_atom_site_label_1
_geom_angle_atom_site_label_2
_geom_angle_atom_site_label_3
_geom_angle
_geom_angle_site_symmetry_1
_geom_angle_site_symmetry_3
N1 Rh1 Cl1 85.58(7) . .
N1 Rh1 N2 76.78(9) . .
N1 Rh1 C22 108.97(10) . .
N1 Rh1 C23 95.16(10) . .
N1 Rh1 C24 115.83(10) . .
N1 Rh1 C25 155.25(10) . .
N1 Rh1 C26 146.96(10) . .
N2 Rh1 Cl1 97.56(6) . .
N2 Rh1 C26 98.95(10) . .
C22 Rh1 Cl1 158.95(8) . .
C22 Rh1 N2 100.50(10) . .
C22 Rh1 C23 38.83(11) . .
C22 Rh1 C25 65.24(11) . .
C22 Rh1 C26 38.80(11) . .
C23 Rh1 Cl1 127.37(8) . .
C23 Rh1 N2 133.94(10) . .
C23 Rh1 C25 64.85(11) . .
C23 Rh1 C26 63.92(11) . .
C24 Rh1 Cl1 94.50(8) . .
C24 Rh1 N2 163.26(10) . .
C24 Rh1 C22 65.73(11) . .
C24 Rh1 C23 38.76(11) . .
C24 Rh1 C25 39.42(11) . .
C24 Rh1 C26 64.40(11) . .
C25 Rh1 Cl1 95.10(8) . .
C25 Rh1 N2 127.38(10) . .
C25 Rh1 C26 37.70(11) . .
C26 Rh1 Cl1 127.31(9) . .
C1 N1 Rh1 124.53(19) . .
C1 N1 C5 119.2(2) . .
C5 N1 Rh1 116.28(18) . .
C6 N2 Rh1 109.99(17) . .
C10 N2 Rh1 129.60(19) . .
C10 N2 C6 117.0(2) . .
C21 N3 C17 116.5(3) . .
N1 C1 H1 118.9 . .
N1 C1 C2 122.3(3) . .
C2 C1 H1 118.9 . .
C1 C2 H2 120.5 . .
C1 C2 C3 119.0(3) . .
C3 C2 H2 120.5 . .
C2 C3 H3 120.5 . .
C2 C3 C4 118.9(3) . .
C4 C3 H3 120.5 . .
C3 C4 H4 120.2 . .
C3 C4 C5 119.6(3) . .
C5 C4 H4 120.2 . .
N1 C5 C4 121.0(3) . .
N1 C5 C6 115.3(2) . .
C4 C5 C6 123.6(3) . .
N2 C6 C5 115.4(2) . .
N2 C6 C7 123.2(3) . .
C7 C6 C5 121.4(3) . .
C6 C7 H7 119.9 . .
C6 C7 C8 120.1(3) . .
C8 C7 H7 119.9 . .
C7 C8 C11 120.8(3) . .
C9 C8 C7 116.7(3) . .
C9 C8 C11 122.5(3) . .
C8 C9 H9 119.6 . .
C10 C9 C8 120.8(3) . .
C10 C9 H9 119.6 . .
N2 C10 C9 121.8(3) . .
N2 C10 C17 120.0(3) . .
C9 C10 C17 118.1(3) . .
C12 C11 C8 120.3(3) . .
C16 C11 C8 121.2(3) . .
C16 C11 C12 118.5(3) . .
C11 C12 H12 119.4 . .
C13 C12 C11 121.2(3) . .
C13 C12 H12 119.4 . .
C12 C13 H13 120.6 . .
C12 C13 C14 118.8(3) . .
C14 C13 H13 120.6 . .
C13 C14 Cl2 119.2(3) . .
C15 C14 Cl2 119.1(3) . .
C15 C14 C13 121.7(3) . .
C14 C15 H15 120.5 . .
C14 C15 C16 119.0(3) . .
C16 C15 H15 120.5 . .
C11 C16 H16 119.7 . .
C15 C16 C11 120.7(3) . .
C15 C16 H16 119.7 . .
N3 C17 C10 115.3(3) . .
N3 C17 C18 123.1(3) . .
C18 C17 C10 121.5(3) . .
C17 C18 H18 120.6 . .
C17 C18 C19 118.9(3) . .
C19 C18 H18 120.6 . .
C18 C19 H19 120.7 . .
C20 C19 C18 118.7(4) . .
C20 C19 H19 120.7 . .
C19 C20 H20 120.7 . .
C19 C20 C21 118.7(3) . .
C21 C20 H20 120.7 . .
N3 C21 C20 124.1(3) . .
N3 C21 H21 117.9 . .
C20 C21 H21 117.9 . .
C23 C22 Rh1 71.50(16) . .
C23 C22 C26 107.1(3) . .
C23 C22 C27 126.3(3) . .
C26 C22 Rh1 72.94(15) . .
C26 C22 C27 126.4(3) . .
C27 C22 Rh1 125.1(2) . .
C22 C23 Rh1 69.67(15) . .
C22 C23 C28 125.7(3) . .
C24 C23 Rh1 69.20(14) . .
C24 C23 C22 108.4(3) . .
C24 C23 C28 125.9(3) . .
C28 C23 Rh1 127.7(2) . .
C23 C24 Rh1 72.03(15) . .
C23 C24 C25 107.9(3) . .
C23 C24 C29 126.2(3) . .
C25 C24 Rh1 71.85(15) . .
C25 C24 C29 125.8(3) . .
C29 C24 Rh1 125.0(2) . .
C24 C25 Rh1 68.73(15) . .
C24 C25 C30 125.2(3) . .
C26 C25 Rh1 72.44(16) . .
C26 C25 C24 107.5(3) . .
C26 C25 C30 127.3(3) . .
C30 C25 Rh1 126.4(2) . .
C22 C26 Rh1 68.26(15) . .
C22 C26 C31 124.8(3) . .
C25 C26 Rh1 69.86(16) . .
C25 C26 C22 108.8(3) . .
C25 C26 C31 126.2(3) . .
C31 C26 Rh1 131.7(2) . .
C22 C27 H27A 109.5 . .
C22 C27 H27B 109.5 . .
C22 C27 H27C 109.5 . .
H27A C27 H27B 109.5 . .
H27A C27 H27C 109.5 . .
H27B C27 H27C 109.5 . .
C23 C28 H28A 109.5 . .
C23 C28 H28B 109.5 . .
C23 C28 H28C 109.5 . .
H28A C28 H28B 109.5 . .
H28A C28 H28C 109.5 . .
H28B C28 H28C 109.5 . .
C24 C29 H29A 109.5 . .
C24 C29 H29B 109.5 . .
C24 C29 H29C 109.5 . .
H29A C29 H29B 109.5 . .
H29A C29 H29C 109.5 . .
H29B C29 H29C 109.5 . .
C25 C30 H30A 109.5 . .
C25 C30 H30B 109.5 . .
C25 C30 H30C 109.5 . .
H30A C30 H30B 109.5 . .
H30A C30 H30C 109.5 . .
H30B C30 H30C 109.5 . .
C26 C31 H31A 109.5 . .
C26 C31 H31B 109.5 . .
C26 C31 H31C 109.5 . .
H31A C31 H31B 109.5 . .
H31A C31 H31C 109.5 . .
H31B C31 H31C 109.5 . .
F1A P1A F2A 175.8(4) . .
F1A P1A F3A 90.8(4) . .
F1A P1A F4A 93.4(4) . .
F1A P1A F5A 85.5(4) . .
F1A P1A F6A 91.5(4) . .
F2A P1A F6A 85.1(4) . .
F3A P1A F2A 92.5(4) . .
F3A P1A F4A 92.2(4) . .
F3A P1A F5A 87.6(4) . .
F3A P1A F6A 177.2(5) . .
F4A P1A F2A 89.0(4) . .
F4A P1A F5A 178.9(5) . .
F4A P1A F6A 89.3(4) . .
F5A P1A F2A 92.0(4) . .
F5A P1A F6A 91.0(4) . .
F1B P1B F3B 87.7(7) . .
F1B P1B F5B 91.4(7) . .
F1B P1B F6B 95.5(7) . .
F2B P1B F1B 85.8(6) . .
F2B P1B F3B 93.5(7) . .
F2B P1B F5B 92.1(6) . .
F2B P1B F6B 178.3(8) . .
F3B P1B F6B 87.6(7) . .
F4B P1B F1B 178.7(9) . .
F4B P1B F2B 95.4(7) . .
F4B P1B F3B 92.6(7) . .
F4B P1B F5B 88.2(7) . .
F4B P1B F6B 83.3(7) . .
F5B P1B F3B 174.3(8) . .
F5B P1B F6B 86.9(7) . .
F2C P1C F1C 87.8(6) . .
F2C P1C F4C 174.9(7) . .
F2C P1C F5C 95.9(6) . .
F3C P1C F1C 80.6(7) . .
F3C P1C F2C 91.6(6) . .
F3C P1C F4C 85.3(7) . .
F3C P1C F5C 166.2(7) . .
F3C P1C F6C 101.7(7) . .
F4C P1C F1C 95.6(8) . .
F5C P1C F1C 88.1(6) . .
F5C P1C F4C 88.0(7) . .
F6C P1C F1C 177.7(7) . .
F6C P1C F2C 91.8(6) . .
F6C P1C F4C 84.9(7) . .
F6C P1C F5C 89.7(6) . .

loop_
_geom_bond_atom_site_label_1
_geom_bond_atom_site_label_2
_geom_bond_distance
_geom_bond_site_symmetry_2
Rh1 Cl1 2.4030(7) .
Rh1 N1 2.081(2) .
Rh1 N2 2.192(2) .
Rh1 C22 2.140(3) .
Rh1 C23 2.164(3) .
Rh1 C24 2.127(3) .
Rh1 C25 2.169(3) .
Rh1 C26 2.203(3) .
Cl2 C14 1.743(3) .
N1 C1 1.343(4) .
N1 C5 1.347(3) .
N2 C6 1.362(4) .
N2 C10 1.355(4) .
N3 C17 1.347(4) .
N3 C21 1.339(4) .
C1 H1 0.9500 .
C1 C2 1.373(4) .
C2 H2 0.9500 .
C2 C3 1.381(4) .
C3 H3 0.9500 .
C3 C4 1.382(4) .
C4 H4 0.9500 .
C4 C5 1.386(4) .
C5 C6 1.473(4) .
C6 C7 1.374(4) .
C7 H7 0.9500 .
C7 C8 1.395(4) .
C8 C9 1.392(4) .
C8 C11 1.482(4) .
C9 H9 0.9500 .
C9 C10 1.392(4) .
C10 C17 1.486(4) .
C11 C12 1.392(5) .
C11 C16 1.392(4) .
C12 H12 0.9500 .
C12 C13 1.378(5) .
C13 H13 0.9500 .
C13 C14 1.379(5) .
C14 C15 1.373(5) .
C15 H15 0.9500 .
C15 C16 1.386(5) .
C16 H16 0.9500 .
C17 C18 1.379(4) .
C18 H18 0.9500 .
C18 C19 1.386(5) .
C19 H19 0.9500 .
C19 C20 1.373(6) .
C20 H20 0.9500 .
C20 C21 1.374(6) .
C21 H21 0.9500 .
C22 C23 1.431(4) .
C22 C26 1.444(4) .
C22 C27 1.499(4) .
C23 C24 1.425(4) .
C23 C28 1.487(4) .
C24 C25 1.449(4) .
C24 C29 1.498(4) .
C25 C26 1.413(4) .
C25 C30 1.492(4) .
C26 C31 1.495(4) .
C27 H27A 0.9800 .
C27 H27B 0.9800 .
C27 H27C 0.9800 .
C28 H28A 0.9800 .
C28 H28B 0.9800 .
C28 H28C 0.9800 .
C29 H29A 0.9800 .
C29 H29B 0.9800 .
C29 H29C 0.9800 .
C30 H30A 0.9800 .
C30 H30B 0.9800 .
C30 H30C 0.9800 .
C31 H31A 0.9800 .
C31 H31B 0.9800 .
C31 H31C 0.9800 .
P1A F1A 1.551(6) .
P1A F2A 1.663(6) .
P1A F3A 1.564(7) .
P1A F4A 1.581(6) .
P1A F5A 1.606(7) .
P1A F6A 1.675(7) .
P1B F1B 1.602(10) .
P1B F2B 1.577(10) .
P1B F3B 1.606(10) .
P1B F4B 1.572(10) .
P1B F5B 1.604(10) .
P1B F6B 1.625(11) .
P1C F1C 1.641(11) .
P1C F2C 1.557(10) .
P1C F3C 1.523(10) .
P1C F4C 1.595(12) .
P1C F5C 1.590(10) .
P1C F6C 1.537(10) .

loop_
_geom_torsion_atom_site_label_1
_geom_torsion_atom_site_label_2
_geom_torsion_atom_site_label_3
_geom_torsion_atom_site_label_4
_geom_torsion
_geom_torsion_site_symmetry_1
_geom_torsion_site_symmetry_2
_geom_torsion_site_symmetry_3
_geom_torsion_site_symmetry_4
Rh1 N1 C1 C2 -178.9(2) . . . .
Rh1 N1 C5 C4 179.4(2) . . . .
Rh1 N1 C5 C6 -4.3(3) . . . .
Rh1 N2 C6 C5 26.3(3) . . . .
Rh1 N2 C6 C7 -155.0(2) . . . .
Rh1 N2 C10 C9 149.5(2) . . . .
Rh1 N2 C10 C17 -34.0(4) . . . .
Rh1 C22 C23 C24 -58.54(18) . . . .
Rh1 C22 C23 C28 122.5(3) . . . .
Rh1 C22 C26 C25 58.15(19) . . . .
Rh1 C22 C26 C31 -126.6(3) . . . .
Rh1 C23 C24 C25 -63.34(18) . . . .
Rh1 C23 C24 C29 120.7(3) . . . .
Rh1 C24 C25 C26 -62.48(18) . . . .
Rh1 C24 C25 C30 120.3(3) . . . .
Rh1 C25 C26 C22 -57.19(18) . . . .
Rh1 C25 C26 C31 127.6(3) . . . .
Cl2 C14 C15 C16 178.0(2) . . . .
N1 C1 C2 C3 -1.0(5) . . . .
N1 C5 C6 N2 -15.9(3) . . . .
N1 C5 C6 C7 165.4(3) . . . .
N2 C6 C7 C8 -0.4(4) . . . .
N2 C10 C17 N3 152.9(3) . . . .
N2 C10 C17 C18 -30.9(4) . . . .
N3 C17 C18 C19 -0.6(5) . . . .
C1 N1 C5 C4 -1.3(4) . . . .
C1 N1 C5 C6 175.0(2) . . . .
C1 C2 C3 C4 -0.4(5) . . . .
C2 C3 C4 C5 1.0(5) . . . .
C3 C4 C5 N1 -0.2(4) . . . .
C3 C4 C5 C6 -176.1(3) . . . .
C4 C5 C6 N2 160.3(3) . . . .
C4 C5 C6 C7 -18.5(4) . . . .
C5 N1 C1 C2 1.9(4) . . . .
C5 C6 C7 C8 178.2(3) . . . .
C6 N2 C10 C9 -7.2(4) . . . .
C6 N2 C10 C17 169.2(2) . . . .
C6 C7 C8 C9 -4.3(4) . . . .
C6 C7 C8 C11 177.5(3) . . . .
C7 C8 C9 C10 3.2(4) . . . .
C7 C8 C11 C12 -28.5(4) . . . .
C7 C8 C11 C16 149.9(3) . . . .
C8 C9 C10 N2 2.6(4) . . . .
C8 C9 C10 C17 -173.9(3) . . . .
C8 C11 C12 C13 176.9(3) . . . .
C8 C11 C16 C15 -176.6(3) . . . .
C9 C8 C11 C12 153.4(3) . . . .
C9 C8 C11 C16 -28.2(4) . . . .
C9 C10 C17 N3 -30.5(4) . . . .
C9 C10 C17 C18 145.7(3) . . . .
C10 N2 C6 C5 -172.5(2) . . . .
C10 N2 C6 C7 6.2(4) . . . .
C10 C17 C18 C19 -176.5(3) . . . .
C11 C8 C9 C10 -178.6(3) . . . .
C11 C12 C13 C14 -0.3(5) . . . .
C12 C11 C16 C15 1.9(5) . . . .
C12 C13 C14 Cl2 -177.7(3) . . . .
C12 C13 C14 C15 1.9(5) . . . .
C13 C14 C15 C16 -1.6(5) . . . .
C14 C15 C16 C11 -0.3(5) . . . .
C16 C11 C12 C13 -1.5(5) . . . .
C17 N3 C21 C20 -0.9(5) . . . .
C17 C18 C19 C20 -0.7(5) . . . .
C18 C19 C20 C21 1.2(5) . . . .
C19 C20 C21 N3 -0.4(6) . . . .
C21 N3 C17 C10 177.6(3) . . . .
C21 N3 C17 C18 1.4(4) . . . .
C22 C23 C24 Rh1 58.83(18) . . . .
C22 C23 C24 C25 -4.5(3) . . . .
C22 C23 C24 C29 179.5(3) . . . .
C23 C22 C26 Rh1 -63.81(18) . . . .
C23 C22 C26 C25 -5.7(3) . . . .
C23 C22 C26 C31 169.6(3) . . . .
C23 C24 C25 Rh1 63.46(18) . . . .
C23 C24 C25 C26 1.0(3) . . . .
C23 C24 C25 C30 -176.3(3) . . . .
C24 C25 C26 Rh1 60.09(17) . . . .
C24 C25 C26 C22 2.9(3) . . . .
C24 C25 C26 C31 -172.3(3) . . . .
C26 C22 C23 Rh1 64.77(18) . . . .
C26 C22 C23 C24 6.2(3) . . . .
C26 C22 C23 C28 -172.8(3) . . . .
C27 C22 C23 Rh1 -120.5(3) . . . .
C27 C22 C23 C24 -179.0(3) . . . .
C27 C22 C23 C28 2.0(5) . . . .
C27 C22 C26 Rh1 121.4(3) . . . .
C27 C22 C26 C25 179.6(3) . . . .
C27 C22 C26 C31 -5.1(4) . . . .
C28 C23 C24 Rh1 -122.2(3) . . . .
C28 C23 C24 C25 174.5(3) . . . .
C28 C23 C24 C29 -1.5(4) . . . .
C29 C24 C25 Rh1 -120.6(3) . . . .
C29 C24 C25 C26 177.0(3) . . . .
C29 C24 C25 C30 -0.3(4) . . . .
C30 C25 C26 Rh1 -122.7(3) . . . .
C30 C25 C26 C22 -179.9(3) . . . .
C30 C25 C26 C31 4.9(5) . . . .
